data_1505811
loop_
_publ_author_name
'Vandyck, Koen'
'Matthys, Bavo'
'Willen, Mario'
'Robeyns, Koen'
'Van Meervelt, Luc'
'Van der Eycken, Johan'

_publ_section_title
;
 Rhodium-Catalyzed Asymmetric Conjugate Additions of Boronic Acids to
 enones using DIPHONANE: a novel chiral bisphosphine ligand.
;
_journal_issue 3
_journal_name_full 'Organic letters'
_journal_page_first 363
_journal_page_last 366
_journal_paper_doi 10.1021/ol0522788
_journal_volume 8
_journal_year 2006
_chemical_absolute_configuration ad
_chemical_formula_moiety 'C31 H36 B2 P2'
_chemical_formula_sum 'C31 H36 B2 P2'
_chemical_formula_weight 492.16
_chemical_name_systematic
; 
 ? 
;
_space_group_IT_number 19
_symmetry_cell_setting orthorhombic
_symmetry_space_group_name_Hall 'P 2ac 2ab'
_symmetry_space_group_name_H-M 'P 21 21 21'
_atom_sites_solution_hydrogens geom
_atom_sites_solution_primary direct
_atom_sites_solution_secondary difmap
_audit_creation_method SHELXL-97
_cell_angle_alpha 90.00
_cell_angle_beta 90.00
_cell_angle_gamma 90.00
_cell_formula_units_Z 4
_cell_length_a 9.015(6)
_cell_length_b 9.235(6)
_cell_length_c 32.80(2)
_cell_measurement_temperature 100(2)
_cell_volume 2731(3)
_computing_cell_refinement 'Bruker SAINT'
_computing_data_collection 'Bruker SMART'
_computing_data_reduction 'Bruker SAINT'
_computing_molecular_graphics PLUTON
_computing_publication_material PLATON
_computing_structure_refinement 'SHELXL-97 (Sheldrick, 1997)'
_computing_structure_solution 'SHELXS-97 (Sheldrick, 1990)'
_diffrn_ambient_temperature 373(2)
_diffrn_measured_fraction_theta_full 0.995
_diffrn_measured_fraction_theta_max 0.995
_diffrn_measurement_device_type 'SMART 6000'
_diffrn_measurement_method 'omega and phi scans'
_diffrn_radiation_monochromator 'crossed Goebel mirrors'
_diffrn_radiation_source 'fine-focus sealed tube'
_diffrn_radiation_type CuK\a
_diffrn_radiation_wavelength 1.54178
_diffrn_reflns_av_R_equivalents 0.0000
_diffrn_reflns_av_sigmaI/netI 0.1042
_diffrn_reflns_limit_h_max 10
_diffrn_reflns_limit_h_min -10
_diffrn_reflns_limit_k_max 10
_diffrn_reflns_limit_k_min 0
_diffrn_reflns_limit_l_max 39
_diffrn_reflns_limit_l_min 0
_diffrn_reflns_number 4967
_diffrn_reflns_theta_full 68.24
_diffrn_reflns_theta_max 68.24
_diffrn_reflns_theta_min 2.69
_exptl_absorpt_coefficient_mu 1.561
_exptl_absorpt_correction_T_max 0.7454
_exptl_absorpt_correction_T_min 0.6518
_exptl_absorpt_correction_type none
_exptl_crystal_colour colourless
_exptl_crystal_density_diffrn 1.197
_exptl_crystal_density_method 'not measured'
_exptl_crystal_description block
_exptl_crystal_F_000 1048
_exptl_crystal_size_max 0.30
_exptl_crystal_size_mid 0.30
_exptl_crystal_size_min 0.20
_refine_diff_density_max 0.539
_refine_diff_density_min -0.248
_refine_diff_density_rms 0.060
_refine_ls_abs_structure_details 'Flack H D (1983), Acta Cryst. A39, 876-881'
_refine_ls_abs_structure_Flack 0.01(2)
_refine_ls_extinction_method none
_refine_ls_goodness_of_fit_ref 0.927
_refine_ls_hydrogen_treatment mixed
_refine_ls_matrix_type full
_refine_ls_number_parameters 347
_refine_ls_number_reflns 4967
_refine_ls_number_restraints 40
_refine_ls_restrained_S_all 0.924
_refine_ls_R_factor_all 0.0629
_refine_ls_R_factor_gt 0.0484
_refine_ls_shift/su_max 0.001
_refine_ls_shift/su_mean 0.000
_refine_ls_structure_factor_coef Fsqd
_refine_ls_weighting_details 'calc w=1/[\s^2^(Fo^2^)+(0.0382P)^2^+0.0000P] where P=(Fo^2^+2Fc^2^)/3'
_refine_ls_weighting_scheme calc
_refine_ls_wR_factor_gt 0.1002
_refine_ls_wR_factor_ref 0.1041
_reflns_number_gt 3946
_reflns_number_total 4967
_reflns_threshold_expression >2sigma(I)
_cod_data_source_file ol0522788si20051206_074550.cif
_cod_data_source_block ug02
_cod_depositor_comments
;
The following automatic conversions were performed:

'_symmetry_cell_setting' value 'Orthorhombic' changed to
'orthorhombic' according to
/home/saulius/struct/CIF-dictionaries/cif_core.dic dictionary named
'cif_core.dic' version 2.4.1 from 2010-06-29.

Automatic conversion script
Id: cif_fix_values 1715 2011-07-08 13:25:40Z adriana 
;
_cod_database_code 1505811

loop_
_symmetry_equiv_pos_as_xyz
'x, y, z'
'-x+1/2, -y, z+1/2'
'-x, y+1/2, -z+1/2'
'x+1/2, -y+1/2, -z'

loop_
_atom_site_label
_atom_site_type_symbol
_atom_site_fract_x
_atom_site_fract_y
_atom_site_fract_z
_atom_site_U_iso_or_equiv
_atom_site_adp_type
_atom_site_occupancy
_atom_site_symmetry_multiplicity
_atom_site_calc_flag
_atom_site_refinement_flags
P1 P 0.18369(9) 0.54470(8) 0.89298(2) 0.01479(17) Uani 1 1 d .
P2 P 0.60829(9) 0.15631(8) 0.86181(2) 0.01454(17) Uani 1 1 d .
B3 B 0.3715(4) 0.6239(4) 0.91073(12) 0.0192(8) Uani 1 1 d .
H3A H 0.4580(18) 0.599(2) 0.8878(6) 0.029 Uiso 1 1 d R
H3B H 0.4025(15) 0.575(2) 0.9404(7) 0.029 Uiso 1 1 d R
H3C H 0.3614(9) 0.743(2) 0.9141(7) 0.029 Uiso 1 1 d R
B4 B 0.6602(4) 0.3398(4) 0.83713(12) 0.0213(8) Uani 1 1 d .
H4A H 0.775(3) 0.3356(11) 0.8263(8) 0.032 Uiso 1 1 d R
H4B H 0.649(3) 0.4260(18) 0.8596(5) 0.032 Uiso 1 1 d R
H4C H 0.586(2) 0.3612(15) 0.8115(8) 0.032 Uiso 1 1 d R
C5 C 0.1651(4) 0.3490(3) 0.88272(10) 0.0170(6) Uani 1 1 d .
H5 H 0.064(5) 0.3334(8) 0.8775(3) 0.020 Uiso 1 1 d R
C6 C 0.2078(4) 0.2394(3) 0.91620(11) 0.0202(7) Uani 1 1 d .
H6 H 0.157(2) 0.2495(6) 0.9403(12) 0.024 Uiso 1 1 d R
C7 C 0.3793(4) 0.2316(3) 0.92055(10) 0.0181(7) Uani 1 1 d .
H7A H 0.4070(9) 0.1929(11) 0.9463(7) 0.022 Uiso 1 1 d R
H7B H 0.4230(13) 0.325(3) 0.91740(13) 0.022 Uiso 1 1 d R
C8 C 0.4260(4) 0.1276(3) 0.88497(10) 0.0159(7) Uani 1 1 d .
H8 H 0.4293(4) 0.035(4) 0.8964(5) 0.019 Uiso 1 1 d R
C9 C 0.2866(4) 0.1304(3) 0.85825(11) 0.0192(7) Uani 1 1 d .
H9 H 0.2869(4) 0.059(3) 0.8358(9) 0.023 Uiso 1 1 d R
C10 C 0.2491(4) 0.2879(3) 0.84478(10) 0.0176(7) Uani 1 1 d .
H10A H 0.1866(18) 0.2885(3) 0.8208(7) 0.021 Uiso 1 1 d R
H10B H 0.338(3) 0.3428(16) 0.8393(2) 0.021 Uiso 1 1 d R
C11 C 0.1701(4) 0.1007(3) 0.89161(12) 0.0224(7) Uani 1 1 d .
H11A H 0.1895(7) 0.012(3) 0.9067(5) 0.027 Uiso 1 1 d R
H11B H 0.069(3) 0.1005(3) 0.8812(3) 0.027 Uiso 1 1 d R
C12 C 0.0388(4) 0.5782(3) 0.93085(11) 0.0176(7) Uani 1 1 d .
C13 C 0.0797(4) 0.5846(3) 0.97158(11) 0.0203(7) Uani 1 1 d D
H13 H 0.180(3) 0.5765(4) 0.9787(2) 0.024 Uiso 1 1 d RD
C14 C -0.0272(4) 0.6031(3) 1.00210(11) 0.0218(7) Uani 1 1 d D
H14 H 0.0016(8) 0.6068(4) 1.0295(7) 0.026 Uiso 1 1 d RD
C15 C -0.1761(5) 0.6159(3) 0.99169(11) 0.0244(8) Uani 1 1 d D
H15 H -0.2472(19) 0.6283(5) 1.0117(5) 0.029 Uiso 1 1 d RD
C16 C -0.2169(4) 0.6099(4) 0.95125(12) 0.0232(8) Uani 1 1 d D
H16 H -0.317(3) 0.6193(4) 0.9442(2) 0.028 Uiso 1 1 d RD
C17 C -0.1111(4) 0.5901(3) 0.92051(11) 0.0202(7) Uani 1 1 d D
H17 H -0.1406(9) 0.5849(3) 0.8932(7) 0.024 Uiso 1 1 d RD
C18 C 0.1250(4) 0.6252(3) 0.84487(10) 0.0158(6) Uani 1 1 d .
C19 C 0.0084(4) 0.5673(4) 0.82197(11) 0.0219(7) Uani 1 1 d D
H19 H -0.0442(14) 0.487(2) 0.8318(3) 0.026 Uiso 1 1 d RD
C20 C -0.0295(4) 0.6285(4) 0.78455(11) 0.0259(8) Uani 1 1 d D
H20 H -0.110(2) 0.5897(10) 0.7694(4) 0.031 Uiso 1 1 d RD
C21 C 0.0495(5) 0.7459(4) 0.76920(12) 0.0286(8) Uani 1 1 d D
H21 H 0.0236(8) 0.7873(11) 0.7438(7) 0.034 Uiso 1 1 d RD
C22 C 0.1668(5) 0.8013(4) 0.79169(12) 0.0285(8) Uani 1 1 d D
H22 H 0.2228(15) 0.879(2) 0.7813(3) 0.034 Uiso 1 1 d RD
C23 C 0.2019(4) 0.7432(4) 0.82932(11) 0.0229(7) Uani 1 1 d D
H23 H 0.280(2) 0.7846(11) 0.8447(4) 0.027 Uiso 1 1 d RD
C24 C 0.7311(4) 0.1193(3) 0.90499(10) 0.0164(7) Uani 1 1 d .
C25 C 0.7979(4) -0.0118(3) 0.91321(11) 0.0199(7) Uani 1 1 d D
H25 H 0.7834(5) -0.0922(19) 0.8949(4) 0.024 Uiso 1 1 d RD
C26 C 0.8867(4) -0.0295(4) 0.94785(11) 0.0220(7) Uani 1 1 d D
H26 H 0.9321(12) -0.120(2) 0.95325(17) 0.026 Uiso 1 1 d RD
C27 C 0.9079(4) 0.0868(4) 0.97441(11) 0.0238(8) Uani 1 1 d D
H27 H 0.9681(15) 0.0752(5) 0.9982(6) 0.029 Uiso 1 1 d RD
C28 C 0.8420(5) 0.2181(4) 0.96636(11) 0.0261(8) Uani 1 1 d D
H28 H 0.8573(6) 0.2981(19) 0.9846(4) 0.031 Uiso 1 1 d RD
C29 C 0.7534(4) 0.2360(4) 0.93206(11) 0.0236(7) Uani 1 1 d D
H29 H 0.7075(12) 0.328(2) 0.92678(17) 0.028 Uiso 1 1 d RD
C30 C 0.6225(4) 0.0085(3) 0.82531(10) 0.0164(6) Uani 1 1 d .
C31 C 0.5874(4) -0.1347(4) 0.83515(10) 0.0204(7) Uani 1 1 d D
H31 H 0.5619(7) -0.1596(7) 0.8621(7) 0.025 Uiso 1 1 d RD
C32 C 0.5902(4) -0.2408(4) 0.80476(12) 0.0236(8) Uani 1 1 d D
H32 H 0.5678(7) -0.339(2) 0.8114(2) 0.028 Uiso 1 1 d RD
C33 C 0.6254(4) -0.2040(4) 0.76527(11) 0.0258(8) Uani 1 1 d D
H33 H 0.6259(4) -0.2764(18) 0.7448(5) 0.031 Uiso 1 1 d RD
C34 C 0.6598(4) -0.0631(4) 0.75515(11) 0.0266(8) Uani 1 1 d D
H34 H 0.6831(7) -0.0384(7) 0.7280(7) 0.032 Uiso 1 1 d RD
C35 C 0.6599(4) 0.0432(4) 0.78566(10) 0.0222(7) Uani 1 1 d D
H35 H 0.6857(7) 0.139(2) 0.77904(19) 0.027 Uiso 1 1 d RD

loop_
_atom_site_aniso_label
_atom_site_aniso_U_11
_atom_site_aniso_U_22
_atom_site_aniso_U_33
_atom_site_aniso_U_23
_atom_site_aniso_U_13
_atom_site_aniso_U_12
P1 0.0137(4) 0.0128(3) 0.0179(4) 0.0001(3) -0.0008(3) 0.0002(3)
P2 0.0155(4) 0.0130(3) 0.0151(4) -0.0009(3) 0.0010(3) -0.0011(3)
B3 0.0124(18) 0.0206(18) 0.024(2) -0.0006(13) -0.0029(15) -0.0001(14)
B4 0.023(2) 0.0149(16) 0.026(2) 0.0028(14) 0.0022(15) -0.0062(15)
C5 0.0155(16) 0.0122(14) 0.0232(17) -0.0022(12) 0.0010(13) -0.0013(12)
C6 0.0207(18) 0.0170(15) 0.0228(18) 0.0028(12) 0.0074(14) 0.0038(13)
C7 0.0229(18) 0.0188(15) 0.0127(16) 0.0013(11) 0.0021(14) 0.0011(13)
C8 0.0172(17) 0.0108(14) 0.0197(17) 0.0005(11) 0.0022(13) 0.0003(11)
C9 0.0169(17) 0.0139(15) 0.0267(18) -0.0031(12) 0.0047(14) -0.0029(11)
C10 0.0179(17) 0.0170(15) 0.0177(17) -0.0019(12) -0.0004(14) -0.0011(12)
C11 0.0158(16) 0.0152(14) 0.036(2) 0.0028(13) 0.0050(17) -0.0017(12)
C12 0.0171(16) 0.0084(15) 0.0273(19) -0.0003(11) 0.0020(14) 0.0016(11)
C13 0.0210(19) 0.0151(15) 0.0248(19) -0.0004(12) 0.0043(14) 0.0013(12)
C14 0.027(2) 0.0171(15) 0.0212(19) 0.0008(12) 0.0010(15) -0.0020(14)
C15 0.0275(19) 0.0138(14) 0.032(2) -0.0019(12) 0.0134(17) -0.0001(14)
C16 0.0146(18) 0.0175(15) 0.038(2) -0.0034(13) 0.0034(15) 0.0009(12)
C17 0.0194(17) 0.0140(14) 0.0271(19) -0.0026(12) -0.0067(16) -0.0010(13)
C18 0.0178(16) 0.0135(14) 0.0162(15) 0.0001(11) -0.0028(13) 0.0023(12)
C19 0.0186(18) 0.0200(17) 0.0272(19) -0.0014(13) -0.0005(15) -0.0064(13)
C20 0.0247(19) 0.0266(18) 0.026(2) -0.0039(14) -0.0086(16) 0.0024(15)
C21 0.033(2) 0.0263(19) 0.027(2) 0.0037(14) -0.0061(17) 0.0033(16)
C22 0.035(2) 0.0221(17) 0.028(2) 0.0049(13) -0.0032(17) -0.0069(15)
C23 0.0236(19) 0.0197(16) 0.0254(19) -0.0022(13) -0.0055(15) -0.0076(14)
C24 0.0110(15) 0.0208(16) 0.0174(16) 0.0022(12) 0.0011(12) -0.0017(12)
C25 0.0162(17) 0.0174(15) 0.0260(18) -0.0033(12) 0.0015(14) -0.0035(12)
C26 0.0198(17) 0.0212(16) 0.0249(18) 0.0063(13) 0.0021(15) -0.0018(15)
C27 0.0207(19) 0.0282(17) 0.0224(19) 0.0040(13) -0.0007(15) -0.0077(14)
C28 0.034(2) 0.0227(17) 0.0215(19) -0.0029(13) -0.0037(16) -0.0022(15)
C29 0.032(2) 0.0188(17) 0.0203(19) -0.0007(12) -0.0036(15) 0.0015(14)
C30 0.0152(16) 0.0168(15) 0.0172(16) -0.0045(11) 0.0001(14) 0.0021(12)
C31 0.0210(18) 0.0220(16) 0.0183(17) -0.0030(12) 0.0034(14) -0.0006(13)
C32 0.0211(19) 0.0190(16) 0.031(2) -0.0058(13) -0.0004(16) -0.0002(14)
C33 0.0243(19) 0.0254(17) 0.028(2) -0.0137(14) -0.0025(16) 0.0061(14)
C34 0.030(2) 0.0322(18) 0.0175(18) -0.0040(14) 0.0025(15) 0.0027(16)
C35 0.027(2) 0.0179(15) 0.0214(18) -0.0021(13) -0.0011(14) 0.0011(14)

loop_
_atom_type_symbol
_atom_type_description
_atom_type_scat_dispersion_real
_atom_type_scat_dispersion_imag
_atom_type_scat_source
C C 0.0181 0.0091 'International Tables Vol C Tables 4.2.6.8 and 6.1.1.4'
H H 0.0000 0.0000 'International Tables Vol C Tables 4.2.6.8 and 6.1.1.4'
P P 0.2955 0.4335 'International Tables Vol C Tables 4.2.6.8 and 6.1.1.4'
B B 0.0090 0.0039 'International Tables Vol C Tables 4.2.6.8 and 6.1.1.4'

loop_
_geom_angle_atom_site_label_1
_geom_angle_atom_site_label_2
_geom_angle_atom_site_label_3
_geom_angle
C18 P1 C12 108.16(16)
C18 P1 C5 102.43(15)
C12 P1 C5 102.98(15)
C18 P1 B3 111.14(17)
C12 P1 B3 110.89(17)
C5 P1 B3 120.30(15)
C30 P2 C24 109.05(16)
C30 P2 C8 103.16(15)
C24 P2 C8 101.24(16)
C30 P2 B4 111.39(17)
C24 P2 B4 109.93(16)
C8 P2 B4 121.17(16)
P1 B3 H3A 109.5
P1 B3 H3B 109.5
H3A B3 H3B 109.5
P1 B3 H3C 109.5
H3A B3 H3C 109.5
H3B B3 H3C 109.5
P2 B4 H4A 109.5
P2 B4 H4B 109.5
H4A B4 H4B 109.5
P2 B4 H4C 109.5
H4A B4 H4C 109.5
H4B B4 H4C 109.5
C6 C5 C10 102.1(3)
C6 C5 P1 119.3(2)
C10 C5 P1 117.0(2)
C6 C5 H5 105.7
C10 C5 H5 105.7
P1 C5 H5 105.7
C5 C6 C11 96.7(3)
C5 C6 C7 110.1(3)
C11 C6 C7 103.1(3)
C5 C6 H6 115.0
C11 C6 H6 115.0
C7 C6 H6 115.0
C6 C7 C8 103.1(3)
C6 C7 H7A 111.1
C8 C7 H7A 111.1
C6 C7 H7B 111.1
C8 C7 H7B 111.1
H7A C7 H7B 109.1
C9 C8 C7 101.2(3)
C9 C8 P2 119.8(2)
C7 C8 P2 117.5(2)
C9 C8 H8 105.7
C7 C8 H8 105.7
P2 C8 H8 105.7
C8 C9 C11 98.6(3)
C8 C9 C10 110.8(2)
C11 C9 C10 102.7(3)
C8 C9 H9 114.3
C11 C9 H9 114.3
C10 C9 H9 114.3
C9 C10 C5 102.5(3)
C9 C10 H10A 111.3
C5 C10 H10A 111.3
C9 C10 H10B 111.3
C5 C10 H10B 111.3
H10A C10 H10B 109.2
C9 C11 C6 94.2(2)
C9 C11 H11A 112.9
C6 C11 H11A 112.9
C9 C11 H11B 112.9
C6 C11 H11B 112.9
H11A C11 H11B 110.3
C13 C12 C17 119.2(3)
C13 C12 P1 118.1(3)
C17 C12 P1 122.6(3)
C12 C13 C14 120.7(3)
C12 C13 H13 119.6
C14 C13 H13 119.6
C15 C14 C13 120.0(4)
C15 C14 H14 120.0
C13 C14 H14 120.0
C16 C15 C14 119.4(3)
C16 C15 H15 120.3
C14 C15 H15 120.3
C15 C16 C17 121.1(3)
C15 C16 H16 119.5
C17 C16 H16 119.5
C12 C17 C16 119.6(3)
C12 C17 H17 120.2
C16 C17 H17 120.2
C23 C18 C19 118.6(3)
C23 C18 P1 119.6(3)
C19 C18 P1 121.8(3)
C20 C19 C18 120.2(3)
C20 C19 H19 119.9
C18 C19 H19 119.9
C21 C20 C19 120.6(4)
C21 C20 H20 119.7
C19 C20 H20 119.7
C22 C21 C20 119.0(4)
C22 C21 H21 120.5
C20 C21 H21 120.5
C23 C22 C21 120.4(4)
C23 C22 H22 119.8
C21 C22 H22 119.8
C22 C23 C18 121.2(3)
C22 C23 H23 119.4
C18 C23 H23 119.4
C25 C24 C29 119.0(3)
C25 C24 P2 125.4(3)
C29 C24 P2 115.5(3)
C24 C25 C26 120.7(3)
C24 C25 H25 119.7
C26 C25 H25 119.7
C27 C26 C25 119.7(3)
C27 C26 H26 120.1
C25 C26 H26 120.1
C28 C27 C26 119.9(3)
C28 C27 H27 120.0
C26 C27 H27 120.0
C27 C28 C29 120.6(3)
C27 C28 H28 119.7
C29 C28 H28 119.7
C28 C29 C24 120.1(3)
C28 C29 H29 120.0
C24 C29 H29 120.0
C35 C30 C31 119.5(3)
C35 C30 P2 117.5(2)
C31 C30 P2 122.8(3)
C30 C31 C32 119.6(3)
C30 C31 H31 120.2
C32 C31 H31 120.2
C33 C32 C31 120.1(3)
C33 C32 H32 119.9
C31 C32 H32 119.9
C32 C33 C34 120.8(3)
C32 C33 H33 119.6
C34 C33 H33 119.6
C33 C34 C35 119.3(3)
C33 C34 H34 120.4
C35 C34 H34 120.4
C30 C35 C34 120.6(3)
C30 C35 H35 119.7
C34 C35 H35 119.7

loop_
_geom_bond_atom_site_label_1
_geom_bond_atom_site_label_2
_geom_bond_distance
P1 C18 1.822(3)
P1 C12 1.829(4)
P1 C5 1.846(3)
P1 B3 1.934(4)
P2 C30 1.820(3)
P2 C24 1.830(3)
P2 C8 1.830(3)
P2 B4 1.935(4)
B3 H3A 1.1079
B3 H3B 1.1079
B3 H3C 1.1079
B4 H4A 1.0905
B4 H4B 1.0905
B4 H4C 1.0905
C5 C6 1.542(4)
C5 C10 1.562(4)
C5 H5 0.9379
C6 C11 1.552(5)
C6 C7 1.554(5)
C6 H6 0.9169
C7 C8 1.568(4)
C7 H7A 0.9503
C7 H7B 0.9503
C8 C9 1.532(5)
C8 H8 0.9368
C9 C11 1.541(5)
C9 C10 1.557(4)
C9 H9 0.9884
C10 H10A 0.9669
C10 H10B 0.9669
C11 H11A 0.9706
C11 H11B 0.9706
C12 C13 1.387(5)
C12 C17 1.398(5)
C13 C14 1.400(5)
C13 H13 0.9370
C14 C15 1.391(6)
C14 H14 0.9356
C15 C16 1.377(6)
C15 H15 0.9249
C16 C17 1.400(5)
C16 H16 0.9362
C17 H17 0.9369
C18 C23 1.389(5)
C18 C19 1.398(5)
C19 C20 1.394(5)
C19 H19 0.9351
C20 C21 1.392(6)
C20 H20 0.9512
C21 C22 1.387(6)
C21 H21 0.9460
C22 C23 1.382(5)
C22 H22 0.9412
C23 H23 0.9439
C24 C25 1.380(5)
C24 C29 1.410(5)
C25 C26 1.399(5)
C25 H25 0.9638
C26 C27 1.396(5)
C26 H26 0.9462
C27 C28 1.376(5)
C27 H27 0.9560
C28 C29 1.389(5)
C28 H28 0.9608
C29 H29 0.9590
C30 C35 1.381(5)
C30 C31 1.397(5)
C31 C32 1.398(5)
C31 H31 0.9424
C32 C33 1.376(6)
C32 H32 0.9537
C33 C34 1.378(6)
C33 H33 0.9479
C34 C35 1.402(5)
C34 H34 0.9441
C35 H35 0.9448
